data_7245827
loop_
_publ_author_name
'Sengoden, Mani'
'Bhat, Gulzar A.'
'Darensbourg, Donald J.'

_publ_section_title
;
 Bifunctional organoboron--phosphonium catalysts for coupling reactions of
 CO2 and epoxides
;
_journal_issue 50
_journal_name_full 'RSC Advances'
_journal_page_first 32440
_journal_page_last 32447
_journal_paper_doi 10.1039/D2RA06358A
_journal_volume 12
_journal_year 2022
_chemical_formula_moiety 'C29 H35 B Cl P'
_chemical_formula_sum 'C29 H35 B Cl P'
_chemical_formula_weight 460.80
_space_group_crystal_system triclinic
_space_group_IT_number 2
_space_group_name_Hall '-P 1'
_space_group_name_H-M_alt 'P -1'
_atom_sites_solution_hydrogens geom
_atom_sites_solution_primary dual
_audit_creation_date 2022-04-18
_audit_creation_method
;
Olex2 1.5
(compiled 2022.04.07 svn.rca3783a0 for OlexSys, GUI svn.r6498)
;
_audit_update_record
;
2022-07-18 deposited with the CCDC.	2022-10-28 downloaded from the CCDC.
;
_cell_angle_alpha 87.7740(10)
_cell_angle_beta 85.4210(10)
_cell_angle_gamma 89.4850(10)
_cell_formula_units_Z 4
_cell_length_a 12.0911(3)
_cell_length_b 13.1217(3)
_cell_length_c 15.7545(4)
_cell_measurement_reflns_used 4812
_cell_measurement_temperature 110.00
_cell_measurement_theta_max 70.199
_cell_measurement_theta_min 4.444
_cell_volume 2489.64(11)
_computing_cell_refinement 'SAINT V8.38A (Bruker, 2018)'
_computing_data_reduction 'SAINT V8.38A (Bruker, 2018)'
_computing_molecular_graphics 'Olex2 1.5 (Dolomanov et al., 2009)'
_computing_publication_material 'Olex2 1.5 (Dolomanov et al., 2009)'
_computing_structure_refinement 'XL  (Sheldrick, 2008)'
_computing_structure_solution 'SHELXT  (Sheldrick, 2015)'
_diffrn_ambient_temperature 110.00
_diffrn_measured_fraction_theta_full 0.967
_diffrn_measured_fraction_theta_max 0.950
_diffrn_measurement_device_type 'Bruker Venture (PHOTON III)'
_diffrn_measurement_method '\f and \w scans'
_diffrn_radiation_type CuK\a
_diffrn_radiation_wavelength 1.54178
_diffrn_reflns_av_unetI/netI 0.0339
_diffrn_reflns_Laue_measured_fraction_full 0.967
_diffrn_reflns_Laue_measured_fraction_max 0.950
_diffrn_reflns_limit_h_max 14
_diffrn_reflns_limit_h_min -14
_diffrn_reflns_limit_k_max 16
_diffrn_reflns_limit_k_min -16
_diffrn_reflns_limit_l_max 18
_diffrn_reflns_limit_l_min -18
_diffrn_reflns_number 16280
_diffrn_reflns_point_group_measured_fraction_full 0.967
_diffrn_reflns_point_group_measured_fraction_max 0.950
_diffrn_reflns_theta_full 67.679
_diffrn_reflns_theta_max 70.193
_diffrn_reflns_theta_min 2.816
_diffrn_source_current 1.0
_diffrn_source_power 0.05
_diffrn_source_voltage 50.0
_diffrn_standards_number 0
_exptl_absorpt_coefficient_mu 2.055
_exptl_absorpt_correction_T_max 0.384
_exptl_absorpt_correction_T_min 0.279
_exptl_absorpt_correction_type multi-scan
_exptl_absorpt_process_details
;
 TWINABS-2012/1 (Bruker,2012) was used for absorption correction.
 
For component 1:
 wR2(int) was 0.0842 before and 0.0403 after correction.
 
For component 2:
 wR2(int) was 0.0850 before and 0.0413 after correction.
 The Ratio of minimum to maximum transmission is 0.73.

Final HKLF 4 output contains 66971 reflections, Rint = 0.0345
 (51792 with I > 3sig(I), Rint = 0.0334)
;
_exptl_crystal_colour colourless
_exptl_crystal_colour_primary colourless
_exptl_crystal_density_diffrn 1.229
_exptl_crystal_description block
_exptl_crystal_F_000 984
_exptl_crystal_size_max 0.102
_exptl_crystal_size_mid 0.067
_exptl_crystal_size_min 0.043
_refine_diff_density_max 0.482
_refine_diff_density_min -0.266
_refine_diff_density_rms 0.042
_refine_ls_extinction_method none
_refine_ls_goodness_of_fit_ref 1.038
_refine_ls_hydrogen_treatment constr
_refine_ls_matrix_type full
_refine_ls_number_parameters 578
_refine_ls_number_reflns 16280
_refine_ls_number_restraints 0
_refine_ls_restrained_S_all 1.038
_refine_ls_R_factor_all 0.0361
_refine_ls_R_factor_gt 0.0331
_refine_ls_shift/su_max 0.001
_refine_ls_shift/su_mean 0.000
_refine_ls_structure_factor_coef Fsqd
_refine_ls_weighting_details 'w=1/[\s^2^(Fo^2^)+(0.0504P)^2^+0.5136P] where P=(Fo^2^+2Fc^2^)/3'
_refine_ls_weighting_scheme calc
_refine_ls_wR_factor_gt 0.0887
_refine_ls_wR_factor_ref 0.0910
_reflns_Friedel_coverage 0.000
_reflns_number_gt 15035
_reflns_number_total 16280
_reflns_threshold_expression 'I > 2\s(I)'
_cod_data_source_file d2ra06358a3.cif
_cod_data_source_block 1
_cod_database_code 7245827
_shelx_shelxl_version_number 2018/3
_shelx_space_group_comment
;
The symmetry employed for this shelxl refinement is uniquely defined
by the following loop, which should always be used as a source of
symmetry information in preference to the above space-group names.
They are only intended as comments.
;
_shelx_estimated_absorpt_t_max 0.917
_shelx_estimated_absorpt_t_min 0.818
_olex2_refinement_description
;
1. Twinned data refinement
 Scales: 0.5334(9)
 0.4666(9)
2. Fixed Uiso
 At 1.2 times of:
  All C(H) groups, All C(H,H) groups
3.a Ternary CH refined with riding coordinates:
 C1(H1), C5(H5), C1B(H1B), C5B(H5B)
3.b Secondary CH2 refined with riding coordinates:
 C2(H2A,H2B), C3(H3A,H3B), C4(H4A,H4B), C6(H6A,H6B), C7(H7A,H7B), C8(H8A,H8B),
 C9(H9A,H9B), C10(H10A,H10B), C11(H11A,H11B), C2B(H2BA,H2BB), C3B(H3BA,H3BB),
 C4B(H4BA,H4BB), C6B(H6BA,H6BB), C7B(H7BA,H7BB), C8B(H8BA,H8BB), C9B(H9BA,H9BB),
  C10B(H10C,H10D), C11B(H11C,H11D)
3.c Aromatic/amide H refined with riding coordinates:
 C13(H13), C14(H14), C15(H15), C16(H16), C17(H17), C19(H19), C20(H20),
 C21(H21), C22(H22), C23(H23), C25(H25), C26(H26), C27(H27), C28(H28), C29(H29),
  C13B(H13B), C14B(H14B), C15B(H15B), C16B(H16B), C17B(H17B), C19B(H19B),
 C20B(H20B), C21B(H21B), C22B(H22B), C23B(H23B), C25B(H25B), C26B(H26B),
 C27B(H27B), C28B(H28B), C29B(H29B)
;
_olex2_submission_special_instructions 'No special instructions were received'

loop_
_space_group_symop_operation_xyz
'x, y, z'
'-x, -y, -z'

loop_
_atom_site_label
_atom_site_type_symbol
_atom_site_fract_x
_atom_site_fract_y
_atom_site_fract_z
_atom_site_U_iso_or_equiv
_atom_site_adp_type
_atom_site_occupancy
_atom_site_site_symmetry_order
_atom_site_calc_flag
_atom_site_refinement_flags_posn
_atom_site_refinement_flags_adp
_atom_site_refinement_flags_occupancy
_atom_site_disorder_assembly
_atom_site_disorder_group
Cl1 Cl 0.48133(3) 1.20508(3) 0.39224(2) 0.02383(10) Uani 1 1 d . . . . .
P1 P 0.62968(3) 0.78418(3) 0.33524(2) 0.01745(9) Uani 1 1 d . . . . .
C1 C 0.44599(13) 1.13704(12) 0.21838(10) 0.0203(3) Uani 1 1 d . . . . .
H1 H 0.521671 1.105505 0.217226 0.024 Uiso 1 1 calc R U . . .
C2 C 0.37537(14) 1.07447(12) 0.16187(11) 0.0241(3) Uani 1 1 d . . . . .
H2A H 0.383739 1.001298 0.177986 0.029 Uiso 1 1 calc R U . . .
H2B H 0.405629 1.084348 0.101874 0.029 Uiso 1 1 calc R U . . .
C3 C 0.25016(14) 1.10111(13) 0.16717(11) 0.0261(4) Uani 1 1 d . . . . .
H3A H 0.239067 1.162139 0.129789 0.031 Uiso 1 1 calc R U . . .
H3B H 0.209849 1.044002 0.144635 0.031 Uiso 1 1 calc R U . . .
C4 C 0.19837(13) 1.12209(12) 0.25737(10) 0.0220(3) Uani 1 1 d . . . . .
H4A H 0.180520 1.055820 0.287289 0.026 Uiso 1 1 calc R U . . .
H4B H 0.127549 1.159334 0.252011 0.026 Uiso 1 1 calc R U . . .
C5 C 0.27028(13) 1.18357(12) 0.31338(10) 0.0194(3) Uani 1 1 d . . . . .
H5 H 0.233963 1.181623 0.372707 0.023 Uiso 1 1 calc R U . . .
C6 C 0.28418(14) 1.29634(12) 0.28294(10) 0.0225(3) Uani 1 1 d . . . . .
H6A H 0.209596 1.326996 0.278816 0.027 Uiso 1 1 calc R U . . .
H6B H 0.320815 1.333012 0.326641 0.027 Uiso 1 1 calc R U . . .
C7 C 0.35153(14) 1.31346(12) 0.19684(11) 0.0255(4) Uani 1 1 d . . . . .
H7A H 0.371066 1.386544 0.189360 0.031 Uiso 1 1 calc R U . . .
H7B H 0.304499 1.296818 0.150704 0.031 Uiso 1 1 calc R U . . .
C8 C 0.45884(14) 1.24920(12) 0.18782(11) 0.0243(3) Uani 1 1 d . . . . .
H8A H 0.487441 1.251522 0.127122 0.029 Uiso 1 1 calc R U . . .
H8B H 0.515158 1.280975 0.220487 0.029 Uiso 1 1 calc R U . . .
C9 C 0.38885(13) 1.00992(12) 0.35640(10) 0.0197(3) Uani 1 1 d . . . . .
H9A H 0.360582 1.011471 0.417070 0.024 Uiso 1 1 calc R U . . .
H9B H 0.337254 0.968218 0.326707 0.024 Uiso 1 1 calc R U . . .
C10 C 0.50324(13) 0.95926(12) 0.35041(11) 0.0218(3) Uani 1 1 d . . . . .
H10A H 0.551199 0.994562 0.387879 0.026 Uiso 1 1 calc R U . . .
H10B H 0.536689 0.968387 0.291192 0.026 Uiso 1 1 calc R U . . .
C11 C 0.50221(13) 0.84402(12) 0.37558(10) 0.0194(3) Uani 1 1 d . . . . .
H11A H 0.438495 0.811264 0.352008 0.023 Uiso 1 1 calc R U . . .
H11B H 0.493406 0.834799 0.438416 0.023 Uiso 1 1 calc R U . . .
C12 C 0.74296(13) 0.85988(12) 0.36293(10) 0.0195(3) Uani 1 1 d . . . . .
C13 C 0.80833(13) 0.91635(12) 0.30143(10) 0.0212(3) Uani 1 1 d . . . . .
H13 H 0.794758 0.914154 0.242961 0.025 Uiso 1 1 calc R U . . .
C14 C 0.89336(14) 0.97575(12) 0.32650(11) 0.0239(3) Uani 1 1 d . . . . .
H14 H 0.938569 1.014082 0.284954 0.029 Uiso 1 1 calc R U . . .
C15 C 0.91261(15) 0.97948(13) 0.41137(11) 0.0261(4) Uani 1 1 d . . . . .
H15 H 0.971939 1.019222 0.427986 0.031 Uiso 1 1 calc R U . . .
C16 C 0.84538(15) 0.92517(14) 0.47278(11) 0.0285(4) Uani 1 1 d . . . . .
H16 H 0.857804 0.929357 0.531322 0.034 Uiso 1 1 calc R U . . .
C17 C 0.76065(14) 0.86522(13) 0.44899(11) 0.0252(4) Uani 1 1 d . . . . .
H17 H 0.714867 0.827967 0.490890 0.030 Uiso 1 1 calc R U . . .
C18 C 0.64337(14) 0.65657(12) 0.37906(10) 0.0209(3) Uani 1 1 d . . . . .
C19 C 0.74477(16) 0.61913(14) 0.40389(12) 0.0319(4) Uani 1 1 d . . . . .
H19 H 0.807736 0.662229 0.401604 0.038 Uiso 1 1 calc R U . . .
C20 C 0.75215(19) 0.51739(16) 0.43213(13) 0.0413(5) Uani 1 1 d . . . . .
H20 H 0.820431 0.491304 0.449995 0.050 Uiso 1 1 calc R U . . .
C21 C 0.66144(19) 0.45446(14) 0.43433(12) 0.0392(5) Uani 1 1 d . . . . .
H21 H 0.667504 0.385401 0.453923 0.047 Uiso 1 1 calc R U . . .
C22 C 0.56192(18) 0.49088(13) 0.40835(11) 0.0346(4) Uani 1 1 d . . . . .
H22 H 0.500170 0.446566 0.408702 0.042 Uiso 1 1 calc R U . . .
C23 C 0.55191(15) 0.59226(13) 0.38167(10) 0.0260(4) Uani 1 1 d . . . . .
H23 H 0.482762 0.617878 0.365179 0.031 Uiso 1 1 calc R U . . .
C24 C 0.63279(13) 0.77481(11) 0.22177(10) 0.0197(3) Uani 1 1 d . . . . .
C25 C 0.72513(14) 0.72950(12) 0.17807(10) 0.0223(3) Uani 1 1 d . . . . .
H25 H 0.786734 0.707505 0.208025 0.027 Uiso 1 1 calc R U . . .
C26 C 0.72607(15) 0.71697(13) 0.09106(11) 0.0262(4) Uani 1 1 d . . . . .
H26 H 0.788660 0.686774 0.061260 0.031 Uiso 1 1 calc R U . . .
C27 C 0.63585(16) 0.74842(14) 0.04745(11) 0.0285(4) Uani 1 1 d . . . . .
H27 H 0.636633 0.739303 -0.012121 0.034 Uiso 1 1 calc R U . . .
C28 C 0.54468(15) 0.79304(14) 0.09033(12) 0.0300(4) Uani 1 1 d . . . . .
H28 H 0.483182 0.814583 0.060061 0.036 Uiso 1 1 calc R U . . .
C29 C 0.54274(14) 0.80641(13) 0.17712(11) 0.0242(3) Uani 1 1 d . . . . .
H29 H 0.480004 0.837137 0.206301 0.029 Uiso 1 1 calc R U . . .
B1 B 0.38965(15) 1.12593(13) 0.31508(11) 0.0189(3) Uani 1 1 d . . . . .
Cl1B Cl 1.01789(3) 0.70644(3) 0.09528(3) 0.02492(10) Uani 1 1 d . . . . .
P1B P 0.86732(3) 0.28568(3) 0.17250(2) 0.01766(9) Uani 1 1 d . . . . .
C1B C 1.04981(13) 0.63991(12) 0.27425(10) 0.0224(3) Uani 1 1 d . . . . .
H1B H 0.973750 0.610088 0.276753 0.027 Uiso 1 1 calc R U . . .
C2B C 1.11817(15) 0.57718(13) 0.33683(11) 0.0275(4) Uani 1 1 d . . . . .
H2BA H 1.086075 0.588016 0.395610 0.033 Uiso 1 1 calc R U . . .
H2BB H 1.110407 0.503933 0.325802 0.033 Uiso 1 1 calc R U . . .
C3B C 1.24273(15) 0.60289(14) 0.33174(12) 0.0302(4) Uani 1 1 d . . . . .
H3BA H 1.252324 0.665175 0.363830 0.036 Uiso 1 1 calc R U . . .
H3BB H 1.282276 0.546542 0.360317 0.036 Uiso 1 1 calc R U . . .
C4B C 1.29759(14) 0.62016(12) 0.24076(11) 0.0245(3) Uani 1 1 d . . . . .
H4BA H 1.315791 0.552777 0.216945 0.029 Uiso 1 1 calc R U . . .
H4BB H 1.368381 0.656493 0.244297 0.029 Uiso 1 1 calc R U . . .
C5B C 1.22783(13) 0.68109(12) 0.17779(10) 0.0208(3) Uani 1 1 d . . . . .
H5B H 1.265619 0.676520 0.119233 0.025 Uiso 1 1 calc R U . . .
C6B C 1.21502(14) 0.79444(12) 0.19827(11) 0.0256(4) Uani 1 1 d . . . . .
H6BA H 1.289832 0.823565 0.201101 0.031 Uiso 1 1 calc R U . . .
H6BB H 1.180283 0.830609 0.150795 0.031 Uiso 1 1 calc R U . . .
C7B C 1.14562(15) 0.81541(13) 0.28181(12) 0.0312(4) Uani 1 1 d . . . . .
H7BA H 1.126236 0.888857 0.282274 0.037 Uiso 1 1 calc R U . . .
H7BB H 1.191586 0.800244 0.330066 0.037 Uiso 1 1 calc R U . . .
C8B C 1.03827(15) 0.75315(13) 0.29580(12) 0.0287(4) Uani 1 1 d . . . . .
H8BA H 0.982195 0.785168 0.260628 0.034 Uiso 1 1 calc R U . . .
H8BB H 1.009716 0.757255 0.356247 0.034 Uiso 1 1 calc R U . . .
C9B C 1.10798(12) 0.51034(11) 0.14601(10) 0.0190(3) Uani 1 1 d . . . . .
H9BA H 1.134801 0.511324 0.084951 0.023 Uiso 1 1 calc R U . . .
H9BB H 1.160582 0.468399 0.177730 0.023 Uiso 1 1 calc R U . . .
C10B C 0.99383(13) 0.46026(12) 0.15699(11) 0.0225(3) Uani 1 1 d . . . . .
H10C H 0.943015 0.498652 0.121034 0.027 Uiso 1 1 calc R U . . .
H10D H 0.964005 0.465088 0.217084 0.027 Uiso 1 1 calc R U . . .
C11B C 0.99510(13) 0.34697(12) 0.13315(10) 0.0201(3) Uani 1 1 d . . . . .
H11C H 1.058291 0.311363 0.157827 0.024 Uiso 1 1 calc R U . . .
H11D H 1.005164 0.342493 0.070418 0.024 Uiso 1 1 calc R U . . .
C12B C 0.75516(13) 0.36613(12) 0.14292(10) 0.0200(3) Uani 1 1 d . . . . .
C13B C 0.68677(14) 0.41709(12) 0.20277(11) 0.0230(3) Uani 1 1 d . . . . .
H13B H 0.696527 0.407876 0.261821 0.028 Uiso 1 1 calc R U . . .
C14B C 0.60399(15) 0.48164(13) 0.17527(11) 0.0261(4) Uani 1 1 d . . . . .
H14B H 0.556289 0.516178 0.215679 0.031 Uiso 1 1 calc R U . . .
C15B C 0.59099(14) 0.49562(13) 0.08941(12) 0.0268(4) Uani 1 1 d . . . . .
H15B H 0.533828 0.539354 0.071062 0.032 Uiso 1 1 calc R U . . .
C16B C 0.66055(14) 0.44645(14) 0.02964(11) 0.0286(4) Uani 1 1 d . . . . .
H16B H 0.651870 0.457518 -0.029409 0.034 Uiso 1 1 calc R U . . .
C17B C 0.74281(14) 0.38111(14) 0.05615(11) 0.0256(4) Uani 1 1 d . . . . .
H17B H 0.790360 0.346822 0.015473 0.031 Uiso 1 1 calc R U . . .
C18B C 0.85411(14) 0.16294(12) 0.12726(10) 0.0207(3) Uani 1 1 d . . . . .
C19B C 0.75210(15) 0.13009(14) 0.10300(11) 0.0294(4) Uani 1 1 d . . . . .
H19B H 0.688926 0.173703 0.107437 0.035 Uiso 1 1 calc R U . . .
C20B C 0.74421(18) 0.03264(15) 0.07225(13) 0.0379(5) Uani 1 1 d . . . . .
H20B H 0.675558 0.009946 0.054636 0.045 Uiso 1 1 calc R U . . .
C21B C 0.83573(18) -0.03125(14) 0.06723(12) 0.0364(5) Uani 1 1 d . . . . .
H21B H 0.829487 -0.097613 0.046108 0.044 Uiso 1 1 calc R U . . .
C22B C 0.93609(17) 0.00033(13) 0.09256(11) 0.0308(4) Uani 1 1 d . . . . .
H22B H 0.998159 -0.044666 0.090248 0.037 Uiso 1 1 calc R U . . .
C23B C 0.94593(15) 0.09819(12) 0.12144(10) 0.0246(3) Uani 1 1 d . . . . .
H23B H 1.015474 0.120989 0.137254 0.030 Uiso 1 1 calc R U . . .
C24B C 0.86264(13) 0.26620(12) 0.28624(10) 0.0203(3) Uani 1 1 d . . . . .
C25B C 0.77012(14) 0.21841(12) 0.32932(11) 0.0236(3) Uani 1 1 d . . . . .
H25B H 0.709209 0.199685 0.298827 0.028 Uiso 1 1 calc R U . . .
C26B C 0.76765(15) 0.19850(14) 0.41661(11) 0.0289(4) Uani 1 1 d . . . . .
H26B H 0.704820 0.166332 0.445868 0.035 Uiso 1 1 calc R U . . .
C27B C 0.85647(16) 0.22537(15) 0.46119(11) 0.0323(4) Uani 1 1 d . . . . .
H27B H 0.854553 0.211092 0.520862 0.039 Uiso 1 1 calc R U . . .
C28B C 0.94811(16) 0.27298(15) 0.41919(12) 0.0318(4) Uani 1 1 d . . . . .
H28B H 1.008612 0.291599 0.450169 0.038 Uiso 1 1 calc R U . . .
C29B C 0.95171(15) 0.29355(13) 0.33187(11) 0.0257(4) Uani 1 1 d . . . . .
H29B H 1.014629 0.326173 0.303158 0.031 Uiso 1 1 calc R U . . .
B1B B 1.10815(15) 0.62634(13) 0.17920(12) 0.0195(4) Uani 1 1 d . . . . .

loop_
_atom_site_aniso_label
_atom_site_aniso_U_11
_atom_site_aniso_U_22
_atom_site_aniso_U_33
_atom_site_aniso_U_23
_atom_site_aniso_U_13
_atom_site_aniso_U_12
Cl1 0.02007(19) 0.02602(19) 0.0260(2) -0.00250(14) -0.00475(14) -0.00118(15)
P1 0.01481(19) 0.01932(18) 0.0182(2) 0.00032(14) -0.00203(14) 0.00241(15)
C1 0.0158(8) 0.0219(7) 0.0228(9) 0.0010(6) 0.0003(6) 0.0031(6)
C2 0.0258(9) 0.0243(8) 0.0219(9) -0.0016(6) -0.0001(6) 0.0044(7)
C3 0.0241(9) 0.0268(8) 0.0285(10) -0.0034(6) -0.0070(7) 0.0019(7)
C4 0.0167(8) 0.0217(8) 0.0278(9) 0.0006(6) -0.0037(6) 0.0015(6)
C5 0.0167(8) 0.0214(7) 0.0198(8) 0.0000(6) 0.0004(6) 0.0015(6)
C6 0.0207(8) 0.0194(7) 0.0270(9) -0.0009(6) -0.0009(6) 0.0034(6)
C7 0.0235(9) 0.0206(7) 0.0317(10) 0.0034(6) 0.0005(7) 0.0024(7)
C8 0.0201(8) 0.0234(8) 0.0281(9) 0.0044(6) 0.0033(6) 0.0006(6)
C9 0.0162(8) 0.0207(7) 0.0218(9) 0.0001(6) -0.0004(6) 0.0019(6)
C10 0.0173(8) 0.0205(7) 0.0273(9) 0.0012(6) -0.0011(6) 0.0020(6)
C11 0.0148(7) 0.0220(7) 0.0211(8) -0.0003(6) 0.0003(6) 0.0039(6)
C12 0.0147(8) 0.0215(7) 0.0226(9) -0.0014(6) -0.0022(6) 0.0032(6)
C13 0.0214(8) 0.0222(7) 0.0199(9) 0.0007(6) -0.0024(6) 0.0030(6)
C14 0.0229(8) 0.0226(8) 0.0257(9) 0.0029(6) -0.0005(6) 0.0007(7)
C15 0.0202(8) 0.0281(8) 0.0305(10) -0.0018(7) -0.0044(7) -0.0017(7)
C16 0.0235(9) 0.0403(10) 0.0224(9) -0.0020(7) -0.0046(7) -0.0045(7)
C17 0.0201(8) 0.0340(9) 0.0212(9) -0.0008(6) -0.0001(6) -0.0025(7)
C18 0.0260(8) 0.0211(7) 0.0151(8) 0.0002(6) -0.0001(6) 0.0052(6)
C19 0.0300(10) 0.0339(9) 0.0318(10) 0.0009(7) -0.0044(7) 0.0118(8)
C20 0.0504(13) 0.0387(11) 0.0342(11) 0.0021(8) -0.0042(9) 0.0253(10)
C21 0.0654(14) 0.0239(9) 0.0257(10) 0.0035(7) 0.0082(9) 0.0135(9)
C22 0.0511(12) 0.0235(8) 0.0272(10) -0.0014(7) 0.0096(8) -0.0001(8)
C23 0.0307(9) 0.0252(8) 0.0216(9) -0.0006(6) 0.0017(7) 0.0015(7)
C24 0.0199(8) 0.0203(7) 0.0189(8) 0.0013(6) -0.0028(6) -0.0019(6)
C25 0.0190(8) 0.0231(8) 0.0252(9) -0.0015(6) -0.0028(6) -0.0010(6)
C26 0.0253(9) 0.0285(8) 0.0243(9) -0.0045(6) 0.0030(7) -0.0047(7)
C27 0.0337(10) 0.0346(9) 0.0175(9) -0.0003(7) -0.0026(7) -0.0085(8)
C28 0.0264(9) 0.0365(9) 0.0277(10) 0.0046(7) -0.0090(7) -0.0013(7)
C29 0.0200(8) 0.0290(8) 0.0235(9) 0.0014(6) -0.0028(6) 0.0003(7)
B1 0.0153(8) 0.0196(8) 0.0220(10) -0.0009(6) -0.0025(6) 0.0002(7)
Cl1B 0.02055(19) 0.02501(19) 0.0296(2) 0.00157(14) -0.00598(15) 0.00262(15)
P1B 0.01463(19) 0.01933(18) 0.0191(2) -0.00114(14) -0.00158(14) -0.00096(14)
C1B 0.0180(8) 0.0228(8) 0.0264(9) -0.0046(6) 0.0002(6) -0.0023(6)
C2B 0.0292(9) 0.0303(9) 0.0226(9) -0.0003(6) -0.0007(7) -0.0037(7)
C3B 0.0286(9) 0.0336(9) 0.0295(10) 0.0006(7) -0.0098(7) -0.0017(7)
C4B 0.0179(8) 0.0234(8) 0.0329(10) -0.0026(6) -0.0054(7) -0.0008(6)
C5B 0.0174(8) 0.0210(7) 0.0241(9) -0.0018(6) -0.0016(6) -0.0009(6)
C6B 0.0201(8) 0.0213(8) 0.0356(10) -0.0015(6) -0.0035(7) -0.0033(6)
C7B 0.0278(10) 0.0237(8) 0.0422(11) -0.0103(7) 0.0004(7) -0.0016(7)
C8B 0.0245(9) 0.0276(9) 0.0339(10) -0.0102(7) 0.0029(7) 0.0000(7)
C9B 0.0157(7) 0.0202(7) 0.0210(8) -0.0004(6) -0.0016(6) -0.0005(6)
C10B 0.0171(8) 0.0200(7) 0.0304(10) -0.0026(6) -0.0005(6) -0.0010(6)
C11B 0.0153(7) 0.0221(7) 0.0228(9) -0.0013(6) -0.0005(6) -0.0018(6)
C12B 0.0152(8) 0.0217(7) 0.0233(9) 0.0002(6) -0.0026(6) -0.0029(6)
C13B 0.0218(8) 0.0236(8) 0.0240(9) -0.0034(6) -0.0039(6) -0.0015(6)
C14B 0.0221(9) 0.0230(8) 0.0339(10) -0.0068(6) -0.0038(7) 0.0015(7)
C15B 0.0185(8) 0.0243(8) 0.0382(10) 0.0012(7) -0.0077(7) -0.0008(7)
C16B 0.0219(8) 0.0383(9) 0.0258(10) 0.0048(7) -0.0051(7) -0.0002(7)
C17B 0.0179(8) 0.0336(9) 0.0251(9) 0.0010(7) -0.0003(6) -0.0005(7)
C18B 0.0242(8) 0.0214(7) 0.0161(8) -0.0009(6) 0.0007(6) -0.0044(6)
C19B 0.0260(9) 0.0317(9) 0.0310(10) -0.0030(7) -0.0029(7) -0.0081(7)
C20B 0.0407(12) 0.0370(10) 0.0366(12) -0.0043(8) -0.0031(8) -0.0192(9)
C21B 0.0572(13) 0.0256(9) 0.0251(10) -0.0049(7) 0.0076(8) -0.0129(9)
C22B 0.0438(11) 0.0237(8) 0.0232(10) -0.0004(6) 0.0072(7) 0.0010(8)
C23B 0.0282(9) 0.0249(8) 0.0204(9) -0.0010(6) 0.0003(6) -0.0003(7)
C24B 0.0201(8) 0.0208(7) 0.0201(8) -0.0021(6) -0.0019(6) 0.0047(6)
C25B 0.0197(8) 0.0242(8) 0.0267(9) -0.0001(6) -0.0018(6) 0.0044(6)
C26B 0.0278(9) 0.0321(9) 0.0254(10) 0.0023(7) 0.0027(7) 0.0099(7)
C27B 0.0384(11) 0.0394(10) 0.0190(9) -0.0008(7) -0.0027(7) 0.0144(8)
C28B 0.0300(10) 0.0398(10) 0.0272(10) -0.0074(7) -0.0099(7) 0.0086(8)
C29B 0.0219(9) 0.0314(9) 0.0246(9) -0.0046(6) -0.0044(6) 0.0028(7)
B1B 0.0161(8) 0.0202(8) 0.0224(10) 0.0002(6) -0.0034(7) 0.0021(7)

loop_
_atom_type_symbol
_atom_type_description
_atom_type_scat_dispersion_real
_atom_type_scat_dispersion_imag
_atom_type_scat_source
C C 0.0181 0.0091 'International Tables Vol C Tables 4.2.6.8 and 6.1.1.4'
H H 0.0000 0.0000 'International Tables Vol C Tables 4.2.6.8 and 6.1.1.4'
B B 0.0090 0.0039 'International Tables Vol C Tables 4.2.6.8 and 6.1.1.4'
Cl Cl 0.3639 0.7018 'International Tables Vol C Tables 4.2.6.8 and 6.1.1.4'
P P 0.2955 0.4335 'International Tables Vol C Tables 4.2.6.8 and 6.1.1.4'

loop_
_geom_angle_atom_site_label_1
_geom_angle_atom_site_label_2
_geom_angle_atom_site_label_3
_geom_angle
_geom_angle_site_symmetry_1
_geom_angle_site_symmetry_3
_geom_angle_publ_flag
C12 P1 C11 108.11(7) . . ?
C12 P1 C18 109.51(8) . . ?
C12 P1 C24 110.35(7) . . ?
C18 P1 C11 111.78(7) . . ?
C24 P1 C11 110.32(7) . . ?
C24 P1 C18 106.79(7) . . ?
C2 C1 H1 108.0 . . ?
C2 C1 B1 107.38(13) . . ?
C8 C1 H1 108.0 . . ?
C8 C1 C2 113.30(13) . . ?
C8 C1 B1 111.90(13) . . ?
B1 C1 H1 108.0 . . ?
C1 C2 H2A 108.4 . . ?
C1 C2 H2B 108.4 . . ?
C1 C2 C3 115.45(13) . . ?
H2A C2 H2B 107.5 . . ?
C3 C2 H2A 108.4 . . ?
C3 C2 H2B 108.4 . . ?
C2 C3 H3A 108.6 . . ?
C2 C3 H3B 108.6 . . ?
H3A C3 H3B 107.5 . . ?
C4 C3 C2 114.85(14) . . ?
C4 C3 H3A 108.6 . . ?
C4 C3 H3B 108.6 . . ?
C3 C4 H4A 108.3 . . ?
C3 C4 H4B 108.3 . . ?
C3 C4 C5 115.91(13) . . ?
H4A C4 H4B 107.4 . . ?
C5 C4 H4A 108.3 . . ?
C5 C4 H4B 108.3 . . ?
C4 C5 H5 108.2 . . ?
C4 C5 C6 113.37(13) . . ?
C4 C5 B1 107.45(12) . . ?
C6 C5 H5 108.2 . . ?
C6 C5 B1 111.28(13) . . ?
B1 C5 H5 108.2 . . ?
C5 C6 H6A 108.5 . . ?
C5 C6 H6B 108.5 . . ?
H6A C6 H6B 107.5 . . ?
C7 C6 C5 114.94(13) . . ?
C7 C6 H6A 108.5 . . ?
C7 C6 H6B 108.5 . . ?
C6 C7 H7A 108.8 . . ?
C6 C7 H7B 108.8 . . ?
C6 C7 C8 113.67(13) . . ?
H7A C7 H7B 107.7 . . ?
C8 C7 H7A 108.8 . . ?
C8 C7 H7B 108.8 . . ?
C1 C8 C7 114.97(13) . . ?
C1 C8 H8A 108.5 . . ?
C1 C8 H8B 108.5 . . ?
C7 C8 H8A 108.5 . . ?
C7 C8 H8B 108.5 . . ?
H8A C8 H8B 107.5 . . ?
H9A C9 H9B 107.8 . . ?
C10 C9 H9A 109.0 . . ?
C10 C9 H9B 109.0 . . ?
C10 C9 B1 113.13(13) . . ?
B1 C9 H9A 109.0 . . ?
B1 C9 H9B 109.0 . . ?
C9 C10 H10A 108.7 . . ?
C9 C10 H10B 108.7 . . ?
C9 C10 C11 114.25(13) . . ?
H10A C10 H10B 107.6 . . ?
C11 C10 H10A 108.7 . . ?
C11 C10 H10B 108.7 . . ?
P1 C11 H11A 109.6 . . ?
P1 C11 H11B 109.6 . . ?
C10 C11 P1 110.31(11) . . ?
C10 C11 H11A 109.6 . . ?
C10 C11 H11B 109.6 . . ?
H11A C11 H11B 108.1 . . ?
C13 C12 P1 121.61(12) . . ?
C17 C12 P1 117.85(12) . . ?
C17 C12 C13 120.46(15) . . ?
C12 C13 H13 120.3 . . ?
C14 C13 C12 119.32(15) . . ?
C14 C13 H13 120.3 . . ?
C13 C14 H14 119.8 . . ?
C15 C14 C13 120.35(15) . . ?
C15 C14 H14 119.8 . . ?
C14 C15 H15 119.9 . . ?
C14 C15 C16 120.17(16) . . ?
C16 C15 H15 119.9 . . ?
C15 C16 H16 119.9 . . ?
C17 C16 C15 120.29(17) . . ?
C17 C16 H16 119.9 . . ?
C12 C17 H17 120.3 . . ?
C16 C17 C12 119.37(15) . . ?
C16 C17 H17 120.3 . . ?
C19 C18 P1 121.48(14) . . ?
C23 C18 P1 118.30(12) . . ?
C23 C18 C19 120.03(15) . . ?
C18 C19 H19 120.5 . . ?
C20 C19 C18 118.92(19) . . ?
C20 C19 H19 120.5 . . ?
C19 C20 H20 119.7 . . ?
C21 C20 C19 120.61(19) . . ?
C21 C20 H20 119.7 . . ?
C20 C21 H21 119.8 . . ?
C20 C21 C22 120.48(17) . . ?
C22 C21 H21 119.8 . . ?
C21 C22 H22 120.0 . . ?
C21 C22 C23 119.96(19) . . ?
C23 C22 H22 120.0 . . ?
C18 C23 H23 120.0 . . ?
C22 C23 C18 119.97(17) . . ?
C22 C23 H23 120.0 . . ?
C25 C24 P1 119.17(12) . . ?
C29 C24 P1 121.18(12) . . ?
C29 C24 C25 119.56(15) . . ?
C24 C25 H25 120.1 . . ?
C26 C25 C24 119.75(15) . . ?
C26 C25 H25 120.1 . . ?
C25 C26 H26 119.9 . . ?
C25 C26 C27 120.13(16) . . ?
C27 C26 H26 119.9 . . ?
C26 C27 H27 119.9 . . ?
C28 C27 C26 120.27(16) . . ?
C28 C27 H27 119.9 . . ?
C27 C28 H28 119.9 . . ?
C29 C28 C27 120.25(16) . . ?
C29 C28 H28 119.9 . . ?
C24 C29 H29 120.0 . . ?
C28 C29 C24 120.04(16) . . ?
C28 C29 H29 120.0 . . ?
C1 B1 Cl1 108.82(11) . . ?
C1 B1 C5 105.42(13) . . ?
C1 B1 C9 114.57(13) . . ?
C5 B1 Cl1 106.93(11) . . ?
C5 B1 C9 116.65(13) . . ?
C9 B1 Cl1 104.06(11) . . ?
C12B P1B C11B 107.72(7) . . ?
C12B P1B C18B 109.01(8) . . ?
C12B P1B C24B 110.74(7) . . ?
C18B P1B C11B 111.46(7) . . ?
C24B P1B C11B 110.27(8) . . ?
C24B P1B C18B 107.64(7) . . ?
C2B C1B H1B 108.2 . . ?
C2B C1B B1B 107.58(13) . . ?
C8B C1B H1B 108.2 . . ?
C8B C1B C2B 113.12(14) . . ?
C8B C1B B1B 111.53(13) . . ?
B1B C1B H1B 108.2 . . ?
C1B C2B H2BA 108.5 . . ?
C1B C2B H2BB 108.5 . . ?
H2BA C2B H2BB 107.5 . . ?
C3B C2B C1B 115.04(14) . . ?
C3B C2B H2BA 108.5 . . ?
C3B C2B H2BB 108.5 . . ?
C2B C3B H3BA 108.5 . . ?
C2B C3B H3BB 108.5 . . ?
H3BA C3B H3BB 107.5 . . ?
C4B C3B C2B 114.90(14) . . ?
C4B C3B H3BA 108.5 . . ?
C4B C3B H3BB 108.5 . . ?
C3B C4B H4BA 108.3 . . ?
C3B C4B H4BB 108.3 . . ?
C3B C4B C5B 115.81(14) . . ?
H4BA C4B H4BB 107.4 . . ?
C5B C4B H4BA 108.3 . . ?
C5B C4B H4BB 108.3 . . ?
C4B C5B H5B 108.3 . . ?
C4B C5B B1B 107.67(12) . . ?
C6B C5B C4B 113.01(13) . . ?
C6B C5B H5B 108.3 . . ?
C6B C5B B1B 111.21(13) . . ?
B1B C5B H5B 108.3 . . ?
C5B C6B H6BA 108.5 . . ?
C5B C6B H6BB 108.5 . . ?
H6BA C6B H6BB 107.5 . . ?
C7B C6B C5B 114.87(14) . . ?
C7B C6B H6BA 108.5 . . ?
C7B C6B H6BB 108.5 . . ?
C6B C7B H7BA 108.7 . . ?
C6B C7B H7BB 108.7 . . ?
C6B C7B C8B 114.19(14) . . ?
H7BA C7B H7BB 107.6 . . ?
C8B C7B H7BA 108.7 . . ?
C8B C7B H7BB 108.7 . . ?
C1B C8B H8BA 108.5 . . ?
C1B C8B H8BB 108.5 . . ?
C7B C8B C1B 115.27(14) . . ?
C7B C8B H8BA 108.5 . . ?
C7B C8B H8BB 108.5 . . ?
H8BA C8B H8BB 107.5 . . ?
H9BA C9B H9BB 107.7 . . ?
C10B C9B H9BA 108.9 . . ?
C10B C9B H9BB 108.9 . . ?
C10B C9B B1B 113.49(12) . . ?
B1B C9B H9BA 108.9 . . ?
B1B C9B H9BB 108.9 . . ?
C9B C10B H10C 108.8 . . ?
C9B C10B H10D 108.8 . . ?
C9B C10B C11B 113.70(13) . . ?
H10C C10B H10D 107.7 . . ?
C11B C10B H10C 108.8 . . ?
C11B C10B H10D 108.8 . . ?
P1B C11B H11C 109.5 . . ?
P1B C11B H11D 109.5 . . ?
C10B C11B P1B 110.63(11) . . ?
C10B C11B H11C 109.5 . . ?
C10B C11B H11D 109.5 . . ?
H11C C11B H11D 108.1 . . ?
C13B C12B P1B 122.18(12) . . ?
C13B C12B C17B 120.58(14) . . ?
C17B C12B P1B 117.12(12) . . ?
C12B C13B H13B 120.4 . . ?
C14B C13B C12B 119.29(16) . . ?
C14B C13B H13B 120.4 . . ?
C13B C14B H14B 119.9 . . ?
C15B C14B C13B 120.11(15) . . ?
C15B C14B H14B 119.9 . . ?
C14B C15B H15B 119.7 . . ?
C14B C15B C16B 120.62(15) . . ?
C16B C15B H15B 119.7 . . ?
C15B C16B H16B 120.0 . . ?
C15B C16B C17B 119.92(16) . . ?
C17B C16B H16B 120.0 . . ?
C12B C17B H17B 120.3 . . ?
C16B C17B C12B 119.46(15) . . ?
C16B C17B H17B 120.3 . . ?
C19B C18B P1B 120.95(13) . . ?
C23B C18B P1B 118.87(13) . . ?
C23B C18B C19B 120.06(15) . . ?
C18B C19B H19B 120.4 . . ?
C20B C19B C18B 119.13(18) . . ?
C20B C19B H19B 120.4 . . ?
C19B C20B H20B 119.8 . . ?
C21B C20B C19B 120.32(18) . . ?
C21B C20B H20B 119.8 . . ?
C20B C21B H21B 119.7 . . ?
C22B C21B C20B 120.68(17) . . ?
C22B C21B H21B 119.7 . . ?
C21B C22B H22B 120.2 . . ?
C21B C22B C23B 119.66(18) . . ?
C23B C22B H22B 120.2 . . ?
C18B C23B H23B 119.9 . . ?
C22B C23B C18B 120.12(17) . . ?
C22B C23B H23B 119.9 . . ?
C25B C24B P1B 119.22(13) . . ?
C29B C24B P1B 121.20(13) . . ?
C29B C24B C25B 119.52(15) . . ?
C24B C25B H25B 120.1 . . ?
C26B C25B C24B 119.87(16) . . ?
C26B C25B H25B 120.1 . . ?
C25B C26B H26B 119.9 . . ?
C27B C26B C25B 120.21(17) . . ?
C27B C26B H26B 119.9 . . ?
C26B C27B H27B 119.8 . . ?
C26B C27B C28B 120.32(17) . . ?
C28B C27B H27B 119.8 . . ?
C27B C28B H28B 119.9 . . ?
C27B C28B C29B 120.12(17) . . ?
C29B C28B H28B 119.9 . . ?
C24B C29B H29B 120.0 . . ?
C28B C29B C24B 119.96(17) . . ?
C28B C29B H29B 120.0 . . ?
C1B B1B Cl1B 108.30(11) . . ?
C1B B1B C5B 105.77(13) . . ?
C1B B1B C9B 114.79(13) . . ?
C5B B1B Cl1B 107.23(11) . . ?
C5B B1B C9B 116.54(13) . . ?
C9B B1B Cl1B 103.76(11) . . ?

loop_
_geom_bond_atom_site_label_1
_geom_bond_atom_site_label_2
_geom_bond_distance
_geom_bond_site_symmetry_2
_geom_bond_publ_flag
Cl1 B1 2.0297(18) . ?
P1 C11 1.8046(15) . ?
P1 C12 1.7906(17) . ?
P1 C18 1.7977(15) . ?
P1 C24 1.7940(16) . ?
C1 H1 1.0000 . ?
C1 C2 1.545(2) . ?
C1 C8 1.536(2) . ?
C1 B1 1.620(2) . ?
C2 H2A 0.9900 . ?
C2 H2B 0.9900 . ?
C2 C3 1.547(2) . ?
C3 H3A 0.9900 . ?
C3 H3B 0.9900 . ?
C3 C4 1.540(2) . ?
C4 H4A 0.9900 . ?
C4 H4B 0.9900 . ?
C4 C5 1.541(2) . ?
C5 H5 1.0000 . ?
C5 C6 1.544(2) . ?
C5 B1 1.625(2) . ?
C6 H6A 0.9900 . ?
C6 H6B 0.9900 . ?
C6 C7 1.535(2) . ?
C7 H7A 0.9900 . ?
C7 H7B 0.9900 . ?
C7 C8 1.541(2) . ?
C8 H8A 0.9900 . ?
C8 H8B 0.9900 . ?
C9 H9A 0.9900 . ?
C9 H9B 0.9900 . ?
C9 C10 1.527(2) . ?
C9 B1 1.632(2) . ?
C10 H10A 0.9900 . ?
C10 H10B 0.9900 . ?
C10 C11 1.548(2) . ?
C11 H11A 0.9900 . ?
C11 H11B 0.9900 . ?
C12 C13 1.395(2) . ?
C12 C17 1.394(2) . ?
C13 H13 0.9500 . ?
C13 C14 1.387(2) . ?
C14 H14 0.9500 . ?
C14 C15 1.378(2) . ?
C15 H15 0.9500 . ?
C15 C16 1.391(2) . ?
C16 H16 0.9500 . ?
C16 C17 1.381(3) . ?
C17 H17 0.9500 . ?
C18 C19 1.396(2) . ?
C18 C23 1.394(2) . ?
C19 H19 0.9500 . ?
C19 C20 1.395(3) . ?
C20 H20 0.9500 . ?
C20 C21 1.376(3) . ?
C21 H21 0.9500 . ?
C21 C22 1.377(3) . ?
C22 H22 0.9500 . ?
C22 C23 1.387(2) . ?
C23 H23 0.9500 . ?
C24 C25 1.404(2) . ?
C24 C29 1.394(2) . ?
C25 H25 0.9500 . ?
C25 C26 1.386(2) . ?
C26 H26 0.9500 . ?
C26 C27 1.386(3) . ?
C27 H27 0.9500 . ?
C27 C28 1.384(3) . ?
C28 H28 0.9500 . ?
C28 C29 1.384(2) . ?
C29 H29 0.9500 . ?
Cl1B B1B 2.0361(18) . ?
P1B C11B 1.8025(16) . ?
P1B C12B 1.7910(16) . ?
P1B C18B 1.7998(16) . ?
P1B C24B 1.7966(16) . ?
C1B H1B 1.0000 . ?
C1B C2B 1.545(2) . ?
C1B C8B 1.540(2) . ?
C1B B1B 1.619(2) . ?
C2B H2BA 0.9900 . ?
C2B H2BB 0.9900 . ?
C2B C3B 1.542(2) . ?
C3B H3BA 0.9900 . ?
C3B H3BB 0.9900 . ?
C3B C4B 1.540(2) . ?
C4B H4BA 0.9900 . ?
C4B H4BB 0.9900 . ?
C4B C5B 1.547(2) . ?
C5B H5B 1.0000 . ?
C5B C6B 1.538(2) . ?
C5B B1B 1.619(2) . ?
C6B H6BA 0.9900 . ?
C6B H6BB 0.9900 . ?
C6B C7B 1.536(2) . ?
C7B H7BA 0.9900 . ?
C7B H7BB 0.9900 . ?
C7B C8B 1.536(2) . ?
C8B H8BA 0.9900 . ?
C8B H8BB 0.9900 . ?
C9B H9BA 0.9900 . ?
C9B H9BB 0.9900 . ?
C9B C10B 1.528(2) . ?
C9B B1B 1.629(2) . ?
C10B H10C 0.9900 . ?
C10B H10D 0.9900 . ?
C10B C11B 1.547(2) . ?
C11B H11C 0.9900 . ?
C11B H11D 0.9900 . ?
C12B C13B 1.391(2) . ?
C12B C17B 1.393(2) . ?
C13B H13B 0.9500 . ?
C13B C14B 1.390(2) . ?
C14B H14B 0.9500 . ?
C14B C15B 1.379(2) . ?
C15B H15B 0.9500 . ?
C15B C16B 1.386(3) . ?
C16B H16B 0.9500 . ?
C16B C17B 1.386(2) . ?
C17B H17B 0.9500 . ?
C18B C19B 1.397(2) . ?
C18B C23B 1.391(2) . ?
C19B H19B 0.9500 . ?
C19B C20B 1.392(3) . ?
C20B H20B 0.9500 . ?
C20B C21B 1.381(3) . ?
C21B H21B 0.9500 . ?
C21B C22B 1.379(3) . ?
C22B H22B 0.9500 . ?
C22B C23B 1.388(2) . ?
C23B H23B 0.9500 . ?
C24B C25B 1.401(2) . ?
C24B C29B 1.398(2) . ?
C25B H25B 0.9500 . ?
C25B C26B 1.388(2) . ?
C26B H26B 0.9500 . ?
C26B C27B 1.385(3) . ?
C27B H27B 0.9500 . ?
C27B C28B 1.385(3) . ?
C28B H28B 0.9500 . ?
C28B C29B 1.389(2) . ?
C29B H29B 0.9500 . ?

loop_
_geom_torsion_atom_site_label_1
_geom_torsion_atom_site_label_2
_geom_torsion_atom_site_label_3
_geom_torsion_atom_site_label_4
_geom_torsion
_geom_torsion_site_symmetry_1
_geom_torsion_site_symmetry_2
_geom_torsion_site_symmetry_3
_geom_torsion_site_symmetry_4
_geom_torsion_publ_flag
P1 C12 C13 C14 178.40(12) . . . . ?
P1 C12 C17 C16 -178.22(14) . . . . ?
P1 C18 C19 C20 -175.74(14) . . . . ?
P1 C18 C23 C22 174.61(13) . . . . ?
P1 C24 C25 C26 176.66(12) . . . . ?
P1 C24 C29 C28 -176.33(13) . . . . ?
C1 C2 C3 C4 -40.1(2) . . . . ?
C2 C1 C8 C7 68.13(18) . . . . ?
C2 C1 B1 Cl1 179.03(10) . . . . ?
C2 C1 B1 C5 -66.56(15) . . . . ?
C2 C1 B1 C9 63.05(17) . . . . ?
C2 C3 C4 C5 39.91(19) . . . . ?
C3 C4 C5 C6 69.74(17) . . . . ?
C3 C4 C5 B1 -53.64(17) . . . . ?
C4 C5 C6 C7 -67.08(18) . . . . ?
C4 C5 B1 Cl1 -178.12(10) . . . . ?
C4 C5 B1 C1 66.17(15) . . . . ?
C4 C5 B1 C9 -62.22(17) . . . . ?
C5 C6 C7 C8 -45.2(2) . . . . ?
C6 C5 B1 Cl1 57.23(15) . . . . ?
C6 C5 B1 C1 -58.48(16) . . . . ?
C6 C5 B1 C9 173.13(13) . . . . ?
C6 C7 C8 C1 44.7(2) . . . . ?
C8 C1 C2 C3 -69.79(18) . . . . ?
C8 C1 B1 Cl1 -56.03(15) . . . . ?
C8 C1 B1 C5 58.37(17) . . . . ?
C8 C1 B1 C9 -172.01(13) . . . . ?
C9 C10 C11 P1 161.90(11) . . . . ?
C10 C9 B1 Cl1 -66.09(14) . . . . ?
C10 C9 B1 C1 52.61(19) . . . . ?
C10 C9 B1 C5 176.43(14) . . . . ?
C11 P1 C12 C13 -110.06(13) . . . . ?
C11 P1 C12 C17 66.59(13) . . . . ?
C11 P1 C18 C19 -139.17(14) . . . . ?
C11 P1 C18 C23 45.82(15) . . . . ?
C11 P1 C24 C25 -179.48(12) . . . . ?
C11 P1 C24 C29 -3.12(16) . . . . ?
C12 P1 C11 C10 48.69(13) . . . . ?
C12 P1 C18 C19 -19.40(16) . . . . ?
C12 P1 C18 C23 165.60(12) . . . . ?
C12 P1 C24 C25 61.13(14) . . . . ?
C12 P1 C24 C29 -122.51(14) . . . . ?
C12 C13 C14 C15 -0.4(2) . . . . ?
C13 C12 C17 C16 -1.5(2) . . . . ?
C13 C14 C15 C16 -1.3(2) . . . . ?
C14 C15 C16 C17 1.6(3) . . . . ?
C15 C16 C17 C12 -0.2(3) . . . . ?
C17 C12 C13 C14 1.8(2) . . . . ?
C18 P1 C11 C10 169.29(11) . . . . ?
C18 P1 C12 C13 127.94(13) . . . . ?
C18 P1 C12 C17 -55.41(14) . . . . ?
C18 P1 C24 C25 -57.82(14) . . . . ?
C18 P1 C24 C29 118.54(14) . . . . ?
C18 C19 C20 C21 0.9(3) . . . . ?
C19 C18 C23 C22 -0.5(2) . . . . ?
C19 C20 C21 C22 0.3(3) . . . . ?
C20 C21 C22 C23 -1.6(3) . . . . ?
C21 C22 C23 C18 1.7(3) . . . . ?
C23 C18 C19 C20 -0.8(3) . . . . ?
C24 P1 C11 C10 -72.05(13) . . . . ?
C24 P1 C12 C13 10.66(15) . . . . ?
C24 P1 C12 C17 -172.68(12) . . . . ?
C24 P1 C18 C19 100.09(15) . . . . ?
C24 P1 C18 C23 -74.92(14) . . . . ?
C24 C25 C26 C27 -0.4(2) . . . . ?
C25 C24 C29 C28 0.0(2) . . . . ?
C25 C26 C27 C28 0.4(3) . . . . ?
C26 C27 C28 C29 -0.1(3) . . . . ?
C27 C28 C29 C24 -0.1(3) . . . . ?
C29 C24 C25 C26 0.2(2) . . . . ?
B1 C1 C2 C3 54.29(17) . . . . ?
B1 C1 C8 C7 -53.46(19) . . . . ?
B1 C5 C6 C7 54.18(19) . . . . ?
B1 C9 C10 C11 -170.61(13) . . . . ?
P1B C12B C13B C14B 177.41(13) . . . . ?
P1B C12B C17B C16B -177.01(14) . . . . ?
P1B C18B C19B C20B -176.81(14) . . . . ?
P1B C18B C23B C22B 175.36(12) . . . . ?
P1B C24B C25B C26B 176.96(12) . . . . ?
P1B C24B C29B C28B -176.80(12) . . . . ?
C1B C2B C3B C4B -41.4(2) . . . . ?
C2B C1B C8B C7B 69.1(2) . . . . ?
C2B C1B B1B Cl1B 179.03(11) . . . . ?
C2B C1B B1B C5B -66.28(15) . . . . ?
C2B C1B B1B C9B 63.64(17) . . . . ?
C2B C3B C4B C5B 40.6(2) . . . . ?
C3B C4B C5B C6B 70.11(18) . . . . ?
C3B C4B C5B B1B -53.11(18) . . . . ?
C4B C5B C6B C7B -67.21(19) . . . . ?
C4B C5B B1B Cl1B -179.46(10) . . . . ?
C4B C5B B1B C1B 65.12(15) . . . . ?
C4B C5B B1B C9B -63.79(17) . . . . ?
C5B C6B C7B C8B -44.3(2) . . . . ?
C6B C5B B1B Cl1B 56.22(15) . . . . ?
C6B C5B B1B C1B -59.19(16) . . . . ?
C6B C5B B1B C9B 171.90(13) . . . . ?
C6B C7B C8B C1B 43.4(2) . . . . ?
C8B C1B C2B C3B -68.67(19) . . . . ?
C8B C1B B1B Cl1B -56.37(16) . . . . ?
C8B C1B B1B C5B 58.31(17) . . . . ?
C8B C1B B1B C9B -171.76(13) . . . . ?
C9B C10B C11B P1B 165.56(11) . . . . ?
C10B C9B B1B Cl1B -67.81(14) . . . . ?
C10B C9B B1B C1B 50.18(18) . . . . ?
C10B C9B B1B C5B 174.59(13) . . . . ?
C11B P1B C12B C13B -111.61(14) . . . . ?
C11B P1B C12B C17B 64.51(14) . . . . ?
C11B P1B C18B C19B -140.22(13) . . . . ?
C11B P1B C18B C23B 43.63(15) . . . . ?
C11B P1B C24B C25B -179.35(12) . . . . ?
C11B P1B C24B C29B -2.34(15) . . . . ?
C12B P1B C11B C10B 48.33(13) . . . . ?
C12B P1B C18B C19B -21.44(16) . . . . ?
C12B P1B C18B C23B 162.41(12) . . . . ?
C12B P1B C24B C25B 61.51(14) . . . . ?
C12B P1B C24B C29B -121.48(13) . . . . ?
C12B C13B C14B C15B -0.7(2) . . . . ?
C13B C12B C17B C16B -0.8(2) . . . . ?
C13B C14B C15B C16B -0.6(2) . . . . ?
C14B C15B C16B C17B 1.2(3) . . . . ?
C15B C16B C17B C12B -0.5(3) . . . . ?
C17B C12B C13B C14B 1.4(2) . . . . ?
C18B P1B C11B C10B 167.87(11) . . . . ?
C18B P1B C12B C13B 127.30(14) . . . . ?
C18B P1B C12B C17B -56.58(14) . . . . ?
C18B P1B C24B C25B -57.57(14) . . . . ?
C18B P1B C24B C29B 119.44(14) . . . . ?
C18B C19B C20B C21B 1.1(3) . . . . ?
C19B C18B C23B C22B -0.8(2) . . . . ?
C19B C20B C21B C22B 0.0(3) . . . . ?
C20B C21B C22B C23B -1.6(3) . . . . ?
C21B C22B C23B C18B 2.0(3) . . . . ?
C23B C18B C19B C20B -0.7(3) . . . . ?
C24B P1B C11B C10B -72.63(13) . . . . ?
C24B P1B C12B C13B 9.06(16) . . . . ?
C24B P1B C12B C17B -174.83(12) . . . . ?
C24B P1B C18B C19B 98.74(14) . . . . ?
C24B P1B C18B C23B -77.41(14) . . . . ?
C24B C25B C26B C27B -0.2(2) . . . . ?
C25B C24B C29B C28B 0.2(2) . . . . ?
C25B C26B C27B C28B 0.5(3) . . . . ?
C26B C27B C28B C29B -0.4(3) . . . . ?
C27B C28B C29B C24B 0.0(3) . . . . ?
C29B C24B C25B C26B -0.1(2) . . . . ?
B1B C1B C2B C3B 54.96(18) . . . . ?
B1B C1B C8B C7B -52.3(2) . . . . ?
B1B C5B C6B C7B 54.02(19) . . . . ?
B1B C9B C10B C11B -174.81(13) . . . . ?

loop_
_twin_individual_id
_twin_individual_mass_fraction_refined
1 0.5334(9)
2 0.4666(9)
